data_1527250
loop_
_publ_author_name
'Cocco, G.'

_publ_section_title
;
 La struttura della mirabilite
;
_journal_name_full
;
Atti della Accademia Nazionale dei Lincei, Classe di Scienze Fisiche, 
Matematiche e Naturali, Rendiconti, Serie 8 (1, 1946-)
;
_journal_page_first 690
_journal_page_last 698
_journal_volume 32
_journal_year 1962
_chemical_formula_sum 'H20 Na2 O14 S'
_chemical_name_systematic 'Na2 (S O4) (H2 O)10'
_space_group_IT_number 14
_symmetry_space_group_name_Hall '-P 2ybc'
_symmetry_space_group_name_H-M 'P 1 21/c 1'
_cell_angle_alpha 90
_cell_angle_beta 107.67
_cell_angle_gamma 90
_cell_formula_units_Z 4
_cell_length_a 11.48
_cell_length_b 10.35
_cell_length_c 12.82
_cell_volume 1451.381
_citation_journal_id_ASTM AANL8V
_cod_data_source_file Cocco_AANL8V_1962_1709.cif
_cod_data_source_block H20Na2O14S1
_cod_original_formula_sum 'H20 Na2 O14 S1'
_cod_database_code 1527250

loop_
_symmetry_equiv_pos_as_xyz
x,y,z
-x,y+1/2,-z+1/2
-x,-y,-z
x,-y-1/2,z-1/2

loop_
_atom_site_label
_atom_site_type_symbol
_atom_site_fract_x
_atom_site_fract_y
_atom_site_fract_z
_atom_site_occupancy
_atom_site_U_iso_or_equiv
O7 O-2 0.12 0.932 0.438 1 0.0
O3 O-2 0.14 0.78 0.133 1 0.0
O4 O-2 0.367 0.466 0.4 1 0.0
O2 O-2 0.406 0.613 0.13 1 0.0
O8 O-2 0.367 0.558 0.583 1 0.0
O9 O-2 0.355 0.186 0.209 1 0.0
S1 S+6 0.251 0.139 0.26 1 0.0
O13 O-2 0.408 0.342 0.058 1 0.0
O5 O-2 0.111 0.618 0.367 1 0.0
O14 O-2 0.105 0.364 0.442 1 0.0
O1 O-2 0.13 0.464 0.115 1 0.0
O11 O-2 0.24 0 0.267 1 0.0
Na1 Na+1 0.249 0.613 0.25 1 0.0
O10 O-2 0.144 0.186 0.192 1 0.0
O6 O-2 0.356 0.78 0.367 1 0.0
O12 O-2 0.25 0.167 0.361 1 0.0
Na2 Na+1 0.251 0.755 0.492 1 0.0
